data_4036470
loop_
_publ_author_name
'Degennaro, Leonardo'
'Carroccia, Laura'
'Parisi, Giovanna'
'Zenzola, Marina'
'Romanazzi, Giuseppe'
'Fanelli, Flavio'
'Pisano, Luisa'
'Luisi, Renzo'

_publ_section_title
;
 Regio- and Stereoselective Synthesis of Sulfur-Bearing Four-Membered
 Heterocycles: Direct Access to 2,4-Disubstituted Thietane 1-Oxides.
;
_journal_issue 24
_journal_name_full 'The Journal of organic chemistry'
_journal_page_first 12201
_journal_page_last 12211
_journal_paper_doi 10.1021/acs.joc.5b02126
_journal_volume 80
_journal_year 2015
_chemical_formula_sum 'C16 H16 O2 S'
_chemical_formula_weight 272.35
_space_group_crystal_system monoclinic
_space_group_IT_number 14
_space_group_name_Hall '-P 2yab'
_space_group_name_H-M_alt 'P 1 21/a 1'
_atom_sites_solution_hydrogens mixed
_audit_creation_method SHELXL-2014/7
_cell_angle_alpha 90
_cell_angle_beta 93.537(8)
_cell_angle_gamma 90
_cell_formula_units_Z 4
_cell_length_a 11.4710(8)
_cell_length_b 7.8890(7)
_cell_length_c 15.2460(10)
_cell_measurement_temperature 293(2)
_cell_volume 1377.05(18)
_computing_cell_refinement 'DIRAX (Duisenberg,1992; Duisenberg et al., 2003)'
_computing_data_collection 'COLLECT (Nonius, 2002)'
_computing_data_reduction 'EVAL (Nonius, 2002; Duisenberg et al., 2000)'
_computing_molecular_graphics 'ORTEP-3 (Farrugia, 2012)'
_computing_publication_material 'WinGX (Farrugia, 2012) and publCIF (Westrip, 2010)'
_computing_structure_refinement 'SHELXL-2014/7 (Sheldrick, 2014)'
_computing_structure_solution 'SIR2011 (Burla et al., 2012)'
_diffrn_ambient_temperature 293(2)
_diffrn_detector_area_resol_mean '\f scans and \w scans'
_diffrn_measured_fraction_theta_full 0.991
_diffrn_measured_fraction_theta_max 0.986
_diffrn_measurement_device_type graphite
_diffrn_measurement_method 'Bruker-Nonius KappaCCD'
_diffrn_radiation_type MoK\a
_diffrn_radiation_wavelength 0.71073
_diffrn_reflns_av_R_equivalents 0.0577
_diffrn_reflns_av_unetI/netI 0.0434
_diffrn_reflns_Laue_measured_fraction_full 0.991
_diffrn_reflns_Laue_measured_fraction_max 0.986
_diffrn_reflns_limit_h_max 14
_diffrn_reflns_limit_h_min -14
_diffrn_reflns_limit_k_max 10
_diffrn_reflns_limit_k_min -10
_diffrn_reflns_limit_l_max 18
_diffrn_reflns_limit_l_min -19
_diffrn_reflns_number 15333
_diffrn_reflns_point_group_measured_fraction_full 0.991
_diffrn_reflns_point_group_measured_fraction_max 0.986
_diffrn_reflns_theta_full 25.242
_diffrn_reflns_theta_max 27.535
_diffrn_reflns_theta_min 5.012
_diffrn_source 'fine-focus sealed tube'
_exptl_absorpt_coefficient_mu 0.230
_exptl_absorpt_correction_T_max 0.988
_exptl_absorpt_correction_T_min 0.921
_exptl_absorpt_correction_type multi-scan
_exptl_absorpt_process_details 'SADABS (Sheldrick, 2008)'
_exptl_crystal_colour yellow
_exptl_crystal_density_diffrn 1.314
_exptl_crystal_description block
_exptl_crystal_F_000 576
_exptl_crystal_size_max 0.500
_exptl_crystal_size_mid 0.500
_exptl_crystal_size_min 0.500
_refine_diff_density_max 0.371
_refine_diff_density_min -0.314
_refine_diff_density_rms 0.052
_refine_ls_extinction_method none
_refine_ls_goodness_of_fit_ref 1.047
_refine_ls_hydrogen_treatment mixed
_refine_ls_matrix_type full
_refine_ls_number_parameters 175
_refine_ls_number_reflns 3131
_refine_ls_number_restraints 0
_refine_ls_restrained_S_all 1.047
_refine_ls_R_factor_all 0.0989
_refine_ls_R_factor_gt 0.0593
_refine_ls_shift/su_max 0.000
_refine_ls_shift/su_mean 0.000
_refine_ls_structure_factor_coef Fsqd
_refine_ls_weighting_details 'w=1/[\s^2^(Fo^2^)+(0.0707P)^2^+0.8525P] where P=(Fo^2^+2Fc^2^)/3'
_refine_ls_weighting_scheme calc
_refine_ls_wR_factor_gt 0.1434
_refine_ls_wR_factor_ref 0.1648
_reflns_Friedel_coverage 0.000
_reflns_number_gt 2074
_reflns_number_total 3131
_reflns_threshold_expression 'I > 2\s(I)'
_cod_data_source_file jo5b02126_si_003.cif
_cod_data_source_block shelx
_cod_original_sg_symbol_H-M P21/a
_cod_database_code 4036470
_shelx_shelxl_version_number 2014/7
_shelx_space_group_comment
;
The symmetry employed for this shelxl refinement is uniquely defined
by the following loop, which should always be used as a source of
symmetry information in preference to the above space-group names.
They are only intended as comments.
;
_shelx_estimated_absorpt_t_min 0.894
_shelx_estimated_absorpt_t_max 0.894

loop_
_space_group_symop_operation_xyz
'x, y, z'
'-x+1/2, y+1/2, -z'
'-x, -y, -z'
'x-1/2, -y-1/2, z'

loop_
_atom_site_label
_atom_site_type_symbol
_atom_site_fract_x
_atom_site_fract_y
_atom_site_fract_z
_atom_site_U_iso_or_equiv
_atom_site_adp_type
_atom_site_occupancy
_atom_site_site_symmetry_order
_atom_site_calc_flag
_atom_site_refinement_flags_posn
_atom_site_refinement_flags_adp
S1 S 0.39926(7) 0.09686(9) 0.66720(5) 0.0514(2) Uani 1 1 d . .
O1 O 0.52861(18) 0.1215(3) 0.67582(14) 0.0589(6) Uani 1 1 d . .
O2 O 0.51404(16) 0.3565(3) 0.80313(15) 0.0544(5) Uani 1 1 d . .
H100 H 0.535(3) 0.281(5) 0.763(2) 0.082 Uiso 1 1 d . U
C2 C 0.4016(2) 0.4019(3) 0.76654(16) 0.0354(5) Uani 1 1 d . .
C3 C 0.3441(2) 0.5090(3) 0.83510(15) 0.0351(5) Uani 1 1 d . .
C4 C 0.3295(3) 0.0984(3) 0.81934(19) 0.0488(7) Uani 1 1 d . .
H4A H 0.3898 0.1127 0.8662 0.059 Uiso 1 1 calc R U
H4B H 0.2536 0.0857 0.8434 0.059 Uiso 1 1 calc R U
C5 C 0.4114(2) 0.5077(3) 0.68220(16) 0.0391(6) Uani 1 1 d . .
C6 C 0.3317(2) 0.2404(3) 0.74659(17) 0.0395(6) Uani 1 1 d . .
H6 H 0.2518 0.2691 0.7252 0.047 Uiso 1 1 calc R U
C7 C 0.4103(2) 0.5780(3) 0.90515(17) 0.0451(6) Uani 1 1 d . .
H7 H 0.4894 0.5524 0.9125 0.054 Uiso 1 1 calc R U
C8 C 0.2261(2) 0.5476(4) 0.82729(19) 0.0523(7) Uani 1 1 d . .
H8 H 0.1793 0.5018 0.7813 0.063 Uiso 1 1 calc R U
C9 C 0.2449(3) 0.7237(4) 0.95547(19) 0.0616(9) Uani 1 1 d . .
H9 H 0.2121 0.7970 0.9949 0.074 Uiso 1 1 calc R U
C10 C 0.5119(3) 0.5989(4) 0.6723(2) 0.0620(8) Uani 1 1 d . .
H10 H 0.5729 0.5931 0.7152 0.074 Uiso 1 1 calc R U
C11 C 0.3604(3) 0.6846(4) 0.96451(19) 0.0612(8) Uani 1 1 d . .
H11 H 0.4064 0.7299 1.0111 0.073 Uiso 1 1 calc R U
C12 C 0.3572(3) -0.0447(4) 0.7539(2) 0.0720(10) Uani 1 1 d . .
H12A H 0.2893 -0.1127 0.7365 0.086 Uiso 1 1 calc R U
H12B H 0.4209 -0.1170 0.7760 0.086 Uiso 1 1 calc R U
C13 C 0.3224(3) 0.5211(4) 0.6181(2) 0.0603(8) Uani 1 1 d . .
H13 H 0.2532 0.4618 0.6239 0.072 Uiso 1 1 calc R U
C14 C 0.1771(3) 0.6536(5) 0.8873(2) 0.0664(9) Uani 1 1 d . .
H14 H 0.0976 0.6777 0.8814 0.080 Uiso 1 1 calc R U
C15 C 0.3347(4) 0.6225(6) 0.5448(2) 0.0843(12) Uani 1 1 d . .
H15 H 0.2740 0.6302 0.5017 0.101 Uiso 1 1 calc R U
C16 C 0.5228(4) 0.7005(5) 0.5982(3) 0.0873(13) Uani 1 1 d . .
H16 H 0.5912 0.7615 0.5920 0.105 Uiso 1 1 calc R U
C17 C 0.4350(5) 0.7106(5) 0.5356(3) 0.0914(15) Uani 1 1 d . .
H17 H 0.4429 0.7778 0.4862 0.110 Uiso 1 1 calc R U

loop_
_atom_site_aniso_label
_atom_site_aniso_U_11
_atom_site_aniso_U_22
_atom_site_aniso_U_33
_atom_site_aniso_U_23
_atom_site_aniso_U_13
_atom_site_aniso_U_12
S1 0.0582(5) 0.0430(4) 0.0529(4) -0.0076(3) 0.0040(3) 0.0076(3)
O1 0.0526(12) 0.0603(13) 0.0653(13) -0.0024(10) 0.0166(10) 0.0115(10)
O2 0.0374(10) 0.0617(13) 0.0623(13) -0.0087(10) -0.0117(9) 0.0117(9)
C2 0.0295(11) 0.0361(12) 0.0401(12) -0.0013(10) -0.0011(9) 0.0033(10)
C3 0.0419(13) 0.0282(12) 0.0356(12) 0.0037(9) 0.0054(10) 0.0011(10)
C4 0.0601(17) 0.0306(13) 0.0568(16) 0.0046(12) 0.0125(13) 0.0006(12)
C5 0.0450(14) 0.0310(12) 0.0428(14) -0.0042(10) 0.0139(11) 0.0012(10)
C6 0.0416(14) 0.0314(12) 0.0460(14) -0.0002(10) 0.0067(11) 0.0022(10)
C7 0.0498(15) 0.0439(15) 0.0410(13) 0.0014(11) -0.0026(11) -0.0051(12)
C8 0.0461(15) 0.0564(17) 0.0539(16) -0.0151(14) -0.0010(13) 0.0075(13)
C9 0.094(3) 0.0477(17) 0.0447(16) -0.0072(13) 0.0198(16) 0.0133(17)
C10 0.0630(19) 0.0572(19) 0.068(2) -0.0074(16) 0.0233(16) -0.0169(15)
C11 0.089(2) 0.0543(18) 0.0395(15) -0.0083(13) -0.0013(15) -0.0105(17)
C12 0.085(2) 0.0358(16) 0.099(3) 0.0052(17) 0.038(2) 0.0021(15)
C13 0.0615(19) 0.068(2) 0.0515(17) 0.0143(15) 0.0027(14) 0.0062(16)
C14 0.0594(19) 0.070(2) 0.071(2) -0.0115(17) 0.0138(16) 0.0231(17)
C15 0.105(3) 0.093(3) 0.055(2) 0.023(2) 0.009(2) 0.030(3)
C16 0.111(3) 0.060(2) 0.098(3) -0.001(2) 0.062(3) -0.023(2)
C17 0.146(4) 0.064(2) 0.071(3) 0.022(2) 0.061(3) 0.024(3)

loop_
_atom_type_symbol
_atom_type_description
_atom_type_scat_dispersion_real
_atom_type_scat_dispersion_imag
_atom_type_scat_source
C C 0.0033 0.0016 'International Tables Vol C Tables 4.2.6.8 and 6.1.1.4'
H H 0.0000 0.0000 'International Tables Vol C Tables 4.2.6.8 and 6.1.1.4'
O O 0.0106 0.0060 'International Tables Vol C Tables 4.2.6.8 and 6.1.1.4'
S S 0.1246 0.1234 'International Tables Vol C Tables 4.2.6.8 and 6.1.1.4'

loop_
_geom_angle_atom_site_label_1
_geom_angle_atom_site_label_2
_geom_angle_atom_site_label_3
_geom_angle
O1 S1 C12 108.80(16)
O1 S1 C6 108.33(12)
C12 S1 C6 76.17(13)
O2 C2 C3 106.95(19)
O2 C2 C6 108.7(2)
C3 C2 C6 110.81(19)
O2 C2 C5 110.6(2)
C3 C2 C5 109.19(19)
C6 C2 C5 110.5(2)
C7 C3 C8 117.8(2)
C7 C3 C2 120.4(2)
C8 C3 C2 121.6(2)
C12 C4 C6 93.0(2)
C13 C5 C10 118.2(3)
C13 C5 C2 123.1(2)
C10 C5 C2 118.7(3)
C2 C6 C4 119.0(2)
C2 C6 S1 113.79(17)
C4 C6 S1 92.90(16)
C3 C7 C11 120.9(3)
C14 C8 C3 120.7(3)
C11 C9 C14 119.2(3)
C5 C10 C16 120.4(4)
C9 C11 C7 120.8(3)
C4 C12 S1 95.45(19)
C5 C13 C15 120.6(3)
C9 C14 C8 120.6(3)
C17 C15 C13 120.5(4)
C17 C16 C10 120.4(4)
C16 C17 C15 119.8(4)

loop_
_geom_bond_atom_site_label_1
_geom_bond_atom_site_label_2
_geom_bond_distance
S1 O1 1.494(2)
S1 C12 1.819(3)
S1 C6 1.861(3)
O2 C2 1.420(3)
C2 C3 1.525(3)
C2 C6 1.526(3)
C2 C5 1.543(3)
C3 C7 1.383(4)
C3 C8 1.385(4)
C4 C12 1.552(4)
C4 C6 1.578(4)
C5 C13 1.373(4)
C5 C10 1.375(4)
C7 C11 1.385(4)
C8 C14 1.384(4)
C9 C11 1.360(5)
C9 C14 1.376(5)
C10 C16 1.397(5)
C13 C15 1.389(5)
C15 C17 1.358(6)
C16 C17 1.347(6)
